data_1507686
loop_
_publ_author_name
'Merling, Everett'
'Lamm, Vladimir'
'Geib, Steven J.'
'Lac\^ote, Emmanuel'
'Curran, Dennis P.'

_publ_section_title
;
 [3 + 2]-dipolar cycloaddition reactions of an N-heterocyclic carbene
 boryl azide.
;
_journal_issue 11
_journal_name_full 'Organic letters'
_journal_page_first 2690
_journal_page_last 2693
_journal_paper_doi 10.1021/ol300851m
_journal_volume 14
_journal_year 2012
_chemical_absolute_configuration unk
_chemical_formula_sum 'C33 H46 B N5 O2'
_chemical_formula_weight 555.56
_chemical_name_systematic
; 
 ? 
;
_space_group_IT_number 4
_symmetry_cell_setting monoclinic
_symmetry_space_group_name_Hall 'P 2yb'
_symmetry_space_group_name_H-M 'P 1 21 1'
_atom_sites_solution_hydrogens geom
_atom_sites_solution_primary direct
_atom_sites_solution_secondary difmap
_audit_creation_method SHELXL-97
_cell_angle_alpha 90.00
_cell_angle_beta 107.935(14)
_cell_angle_gamma 90.00
_cell_formula_units_Z 2
_cell_length_a 9.396(6)
_cell_length_b 14.790(10)
_cell_length_c 12.381(8)
_cell_measurement_reflns_used 2347
_cell_measurement_temperature 203(2)
_cell_measurement_theta_max 20.57
_cell_measurement_theta_min 2.21
_cell_volume 1636.9(19)
_computing_cell_refinement 'Bruker SMART'
_computing_data_collection 'Bruker SMART'
_computing_data_reduction 'Bruker SAINT'
_computing_molecular_graphics 'Bruker SHELXTL'
_computing_publication_material 'Bruker SHELXTL'
_computing_structure_refinement 'SHELXL-97 (Sheldrick, 1997)'
_computing_structure_solution 'SHELXS-97 (Sheldrick, 1990)'
_diffrn_ambient_temperature 203(2)
_diffrn_measured_fraction_theta_full 0.998
_diffrn_measured_fraction_theta_max 0.998
_diffrn_measurement_device_type 'CCD area detector'
_diffrn_measurement_method 'phi and omega scans'
_diffrn_radiation_monochromator graphite
_diffrn_radiation_source 'fine-focus sealed tube'
_diffrn_radiation_type MoK\a
_diffrn_radiation_wavelength 0.71073
_diffrn_reflns_av_R_equivalents 0.0627
_diffrn_reflns_av_sigmaI/netI 0.0521
_diffrn_reflns_limit_h_max 11
_diffrn_reflns_limit_h_min -11
_diffrn_reflns_limit_k_max 18
_diffrn_reflns_limit_k_min -18
_diffrn_reflns_limit_l_max 15
_diffrn_reflns_limit_l_min -15
_diffrn_reflns_number 14010
_diffrn_reflns_theta_full 26.00
_diffrn_reflns_theta_max 26.00
_diffrn_reflns_theta_min 2.21
_exptl_absorpt_coefficient_mu 0.071
_exptl_absorpt_correction_T_max 0.9881
_exptl_absorpt_correction_T_min 0.9743
_exptl_absorpt_correction_type multi-scan
_exptl_absorpt_process_details 'Bruker Sadabs'
_exptl_crystal_colour colorless
_exptl_crystal_density_diffrn 1.127
_exptl_crystal_density_method 'not measured'
_exptl_crystal_description anti-prism
_exptl_crystal_F_000 600
_exptl_crystal_size_max 0.37
_exptl_crystal_size_mid 0.22
_exptl_crystal_size_min 0.17
_refine_diff_density_max 0.166
_refine_diff_density_min -0.194
_refine_diff_density_rms 0.035
_refine_ls_extinction_method none
_refine_ls_goodness_of_fit_ref 0.995
_refine_ls_hydrogen_treatment mixed
_refine_ls_matrix_type full
_refine_ls_number_parameters 386
_refine_ls_number_reflns 3350
_refine_ls_number_restraints 1
_refine_ls_restrained_S_all 0.995
_refine_ls_R_factor_all 0.0627
_refine_ls_R_factor_gt 0.0479
_refine_ls_shift/su_max 0.001
_refine_ls_shift/su_mean 0.000
_refine_ls_structure_factor_coef Fsqd
_refine_ls_weighting_details 'calc w=1/[\s^2^(Fo^2^)+(0.0780P)^2^+0.0000P] where P=(Fo^2^+2Fc^2^)/3'
_refine_ls_weighting_scheme calc
_refine_ls_wR_factor_gt 0.1217
_refine_ls_wR_factor_ref 0.1312
_reflns_number_gt 2680
_reflns_number_total 3350
_reflns_threshold_expression >2sigma(I)
_cod_data_source_file ol300851m_si_003.cif
_cod_data_source_block ewm57a1s
_cod_depositor_comments
;
The following automatic conversions were performed:

'_symmetry_cell_setting' value 'Monoclinic' changed to 'monoclinic'
according to /home/saulius/struct/CIF-dictionaries/cif_core.dic
dictionary named 'cif_core.dic' version 2.4.1 from 2010-06-29.

Automatic conversion script
Id: cif_fix_values 1715 2011-07-08 13:25:40Z adriana 
;
_cod_original_cell_volume 1637.0(18)
_cod_original_sg_symbol_H-M P2(1)
_cod_database_code 1507686

loop_
_symmetry_equiv_pos_as_xyz
'x, y, z'
'-x, y+1/2, -z'

loop_
_atom_site_label
_atom_site_type_symbol
_atom_site_fract_x
_atom_site_fract_y
_atom_site_fract_z
_atom_site_U_iso_or_equiv
_atom_site_adp_type
_atom_site_occupancy
_atom_site_symmetry_multiplicity
_atom_site_calc_flag
_atom_site_refinement_flags
B B 0.6489(5) 0.2756(3) 0.9678(3) 0.0440(9) Uani 1 1 d .
H1B H 0.627(4) 0.233(3) 1.042(3) 0.069(11) Uiso 1 1 d .
H2B H 0.550(4) 0.314(3) 0.932(3) 0.059(10) Uiso 1 1 d .
N1 N 0.8518(3) 0.36060(16) 1.13496(19) 0.0393(6) Uani 1 1 d .
O1 O 0.7771(3) 0.03251(19) 0.6193(2) 0.0608(7) Uani 1 1 d .
C1 C 0.7868(3) 0.34369(19) 1.0223(2) 0.0364(6) Uani 1 1 d .
N2 N 0.8537(3) 0.40041(16) 0.9687(2) 0.0380(6) Uani 1 1 d .
O2 O 0.5555(3) 0.09989(19) 0.5458(2) 0.0642(7) Uani 1 1 d .
C2 C 0.9586(4) 0.4281(2) 1.1494(3) 0.0449(8) Uani 1 1 d .
H2 H 1.013(4) 0.456(3) 1.221(3) 0.068(12) Uiso 1 1 d .
N3 N 0.6864(3) 0.21080(17) 0.8805(2) 0.0389(6) Uani 1 1 d .
C3 C 0.9589(4) 0.4530(2) 1.0463(3) 0.0436(7) Uani 1 1 d .
H3 H 1.011(3) 0.496(2) 1.025(2) 0.035(8) Uiso 1 1 d .
N4 N 0.8005(3) 0.15068(18) 0.9171(2) 0.0449(6) Uani 1 1 d .
C4 C 0.8101(4) 0.3220(2) 1.2283(3) 0.0423(7) Uani 1 1 d .
N5 N 0.8071(3) 0.10150(18) 0.8309(2) 0.0449(6) Uani 1 1 d .
C5 C 0.8970(4) 0.2541(2) 1.2923(3) 0.0513(8) Uani 1 1 d .
C6 C 0.8563(6) 0.2226(3) 1.3851(3) 0.0693(11) Uani 1 1 d .
H6A H 0.9146 0.1773 1.4315 0.083 Uiso 1 1 calc R
C7 C 0.7357(6) 0.2550(3) 1.4105(3) 0.0742(13) Uani 1 1 d .
H7A H 0.7116 0.2329 1.4739 0.089 Uiso 1 1 calc R
C8 C 0.6487(5) 0.3207(3) 1.3425(3) 0.0690(11) Uani 1 1 d .
H8A H 0.5631 0.3415 1.3591 0.083 Uiso 1 1 calc R
C9 C 0.6831(4) 0.3571(3) 1.2507(3) 0.0562(9) Uani 1 1 d .
C10 C 1.0285(5) 0.2116(3) 1.2641(3) 0.0632(10) Uani 1 1 d .
H10A H 1.0454 0.2463 1.2008 0.076 Uiso 1 1 calc R
C11 C 0.9873(5) 0.1143(3) 1.2228(4) 0.0761(13) Uani 1 1 d .
H11A H 0.8986 0.1150 1.1570 0.114 Uiso 1 1 calc R
H11B H 0.9679 0.0792 1.2829 0.114 Uiso 1 1 calc R
H11C H 1.0696 0.0873 1.2023 0.114 Uiso 1 1 calc R
C12 C 1.1716(6) 0.2146(4) 1.3633(5) 0.111(2) Uani 1 1 d .
H12A H 1.1964 0.2770 1.3855 0.166 Uiso 1 1 calc R
H12B H 1.2523 0.1875 1.3410 0.166 Uiso 1 1 calc R
H12C H 1.1577 0.1813 1.4267 0.166 Uiso 1 1 calc R
C13 C 0.5895(6) 0.4299(3) 1.1804(4) 0.0812(15) Uani 1 1 d .
H13A H 0.6034 0.4267 1.1044 0.097 Uiso 1 1 calc R
C14 C 0.6430(6) 0.5219(4) 1.2287(5) 0.1007(19) Uani 1 1 d .
H14A H 0.7487 0.5281 1.2373 0.151 Uiso 1 1 calc R
H14B H 0.6274 0.5285 1.3022 0.151 Uiso 1 1 calc R
H14C H 0.5873 0.5684 1.1777 0.151 Uiso 1 1 calc R
C15 C 0.4220(6) 0.4187(4) 1.1633(5) 0.117(2) Uani 1 1 d .
H15A H 0.3897 0.3595 1.1314 0.176 Uiso 1 1 calc R
H15B H 0.3668 0.4650 1.1117 0.176 Uiso 1 1 calc R
H15C H 0.4033 0.4245 1.2358 0.176 Uiso 1 1 calc R
C16 C 0.8049(3) 0.4176(2) 0.8468(2) 0.0381(7) Uani 1 1 d .
C17 C 0.6889(4) 0.4803(2) 0.8055(3) 0.0431(7) Uani 1 1 d .
C18 C 0.6445(4) 0.4976(2) 0.6897(3) 0.0515(9) Uani 1 1 d .
H18A H 0.5672 0.5394 0.6591 0.062 Uiso 1 1 calc R
C19 C 0.7110(4) 0.4551(3) 0.6184(3) 0.0573(10) Uani 1 1 d .
H19A H 0.6786 0.4676 0.5402 0.069 Uiso 1 1 calc R
C20 C 0.8244(4) 0.3945(3) 0.6623(3) 0.0527(9) Uani 1 1 d .
H20A H 0.8676 0.3652 0.6127 0.063 Uiso 1 1 calc R
C21 C 0.8779(4) 0.3748(2) 0.7778(3) 0.0431(7) Uani 1 1 d .
C22 C 0.6179(4) 0.5313(3) 0.8824(3) 0.0550(9) Uani 1 1 d .
H22A H 0.6430 0.4982 0.9554 0.066 Uiso 1 1 calc R
C23 C 0.6805(6) 0.6266(3) 0.9078(5) 0.0896(15) Uani 1 1 d .
H23A H 0.7889 0.6239 0.9365 0.134 Uiso 1 1 calc R
H23B H 0.6423 0.6542 0.9643 0.134 Uiso 1 1 calc R
H23C H 0.6504 0.6623 0.8388 0.134 Uiso 1 1 calc R
C24 C 0.4486(5) 0.5357(4) 0.8353(5) 0.0893(15) Uani 1 1 d .
H24A H 0.4085 0.4750 0.8193 0.134 Uiso 1 1 calc R
H24B H 0.4202 0.5709 0.7658 0.134 Uiso 1 1 calc R
H24C H 0.4088 0.5640 0.8905 0.134 Uiso 1 1 calc R
C25 C 1.0118(4) 0.3136(3) 0.8268(3) 0.0511(8) Uani 1 1 d .
H25A H 0.9989 0.2824 0.8939 0.061 Uiso 1 1 calc R
C26 C 1.1545(4) 0.3713(3) 0.8661(4) 0.0719(12) Uani 1 1 d .
H26A H 1.1415 0.4185 0.9167 0.108 Uiso 1 1 calc R
H26B H 1.1735 0.3986 0.8007 0.108 Uiso 1 1 calc R
H26C H 1.2385 0.3334 0.9058 0.108 Uiso 1 1 calc R
C27 C 1.0334(5) 0.2420(3) 0.7442(4) 0.0710(11) Uani 1 1 d .
H27A H 0.9427 0.2064 0.7161 0.106 Uiso 1 1 calc R
H27B H 1.1159 0.2027 0.7831 0.106 Uiso 1 1 calc R
H27C H 1.0551 0.2713 0.6811 0.106 Uiso 1 1 calc R
C28 C 0.6176(3) 0.19878(19) 0.7679(2) 0.0366(6) Uani 1 1 d .
C29 C 0.6944(3) 0.1287(2) 0.7376(2) 0.0374(6) Uani 1 1 d .
C30 C 0.4883(4) 0.2526(2) 0.6991(3) 0.0545(9) Uani 1 1 d .
H30A H 0.4620 0.2974 0.7469 0.082 Uiso 1 1 calc R
H30B H 0.4036 0.2128 0.6670 0.082 Uiso 1 1 calc R
H30C H 0.5145 0.2827 0.6383 0.082 Uiso 1 1 calc R
C31 C 0.6657(4) 0.0871(2) 0.6255(3) 0.0451(7) Uani 1 1 d .
C32 C 0.7582(6) -0.0094(4) 0.5098(3) 0.0762(13) Uani 1 1 d .
H32A H 0.7180 0.0346 0.4488 0.091 Uiso 1 1 calc R
H32B H 0.6878 -0.0600 0.4986 0.091 Uiso 1 1 calc R
C33 C 0.9053(6) -0.0421(4) 0.5072(4) 0.0877(16) Uani 1 1 d .
H33A H 0.8949 -0.0698 0.4341 0.132 Uiso 1 1 calc R
H33B H 0.9434 -0.0864 0.5669 0.132 Uiso 1 1 calc R
H33C H 0.9743 0.0084 0.5187 0.132 Uiso 1 1 calc R

loop_
_atom_site_aniso_label
_atom_site_aniso_U_11
_atom_site_aniso_U_22
_atom_site_aniso_U_33
_atom_site_aniso_U_23
_atom_site_aniso_U_13
_atom_site_aniso_U_12
B 0.048(2) 0.045(2) 0.043(2) -0.0107(16) 0.0207(18) -0.0104(17)
N1 0.0486(15) 0.0365(13) 0.0296(12) -0.0046(11) 0.0072(11) 0.0024(12)
O1 0.0651(16) 0.0685(16) 0.0470(14) -0.0146(12) 0.0147(13) 0.0133(14)
C1 0.0420(16) 0.0300(14) 0.0396(16) -0.0006(12) 0.0161(14) 0.0032(12)
N2 0.0416(14) 0.0363(14) 0.0352(13) -0.0047(10) 0.0106(12) -0.0049(11)
O2 0.0626(16) 0.0801(19) 0.0419(13) -0.0148(13) 0.0044(13) 0.0108(15)
C2 0.0500(19) 0.0417(17) 0.0393(17) -0.0056(14) 0.0084(15) 0.0000(15)
N3 0.0459(14) 0.0350(13) 0.0357(13) -0.0021(11) 0.0128(11) -0.0037(11)
C3 0.0428(17) 0.0416(18) 0.0448(18) -0.0052(15) 0.0113(15) -0.0070(15)
N4 0.0498(16) 0.0409(15) 0.0418(15) 0.0008(12) 0.0108(13) 0.0007(12)
C4 0.0561(18) 0.0378(16) 0.0360(16) -0.0032(13) 0.0186(15) 0.0022(15)
N5 0.0497(15) 0.0421(15) 0.0403(15) -0.0034(12) 0.0103(13) 0.0011(12)
C5 0.071(2) 0.0371(17) 0.0465(19) -0.0028(15) 0.0196(17) 0.0042(17)
C6 0.109(3) 0.046(2) 0.054(2) 0.0110(17) 0.027(2) 0.010(2)
C7 0.118(4) 0.065(3) 0.054(2) -0.006(2) 0.048(2) -0.006(3)
C8 0.082(3) 0.080(3) 0.058(2) -0.010(2) 0.040(2) 0.004(2)
C9 0.072(2) 0.058(2) 0.0437(18) -0.0067(17) 0.0258(18) 0.0133(19)
C10 0.075(3) 0.050(2) 0.064(2) 0.0064(18) 0.021(2) 0.020(2)
C11 0.092(3) 0.063(3) 0.069(3) -0.008(2) 0.020(2) 0.026(2)
C12 0.083(3) 0.102(4) 0.123(4) -0.038(4) -0.005(3) 0.033(3)
C13 0.100(3) 0.091(3) 0.064(3) 0.006(2) 0.042(3) 0.051(3)
C14 0.094(3) 0.079(4) 0.149(5) 0.043(4) 0.066(4) 0.040(3)
C15 0.083(4) 0.123(5) 0.119(5) -0.045(4) -0.009(3) 0.039(4)
C16 0.0421(16) 0.0382(16) 0.0340(15) 0.0001(13) 0.0116(13) -0.0109(13)
C17 0.0422(17) 0.0409(16) 0.0439(17) 0.0013(14) 0.0097(15) -0.0087(14)
C18 0.0489(19) 0.050(2) 0.049(2) 0.0085(16) 0.0054(17) -0.0079(16)
C19 0.066(2) 0.064(2) 0.0396(18) 0.0032(17) 0.0116(18) -0.015(2)
C20 0.067(2) 0.055(2) 0.0419(18) -0.0057(16) 0.0245(17) -0.0125(18)
C21 0.0504(18) 0.0387(16) 0.0440(17) -0.0055(14) 0.0203(15) -0.0149(14)
C22 0.056(2) 0.053(2) 0.057(2) 0.0095(17) 0.0191(18) 0.0093(18)
C23 0.093(3) 0.069(3) 0.116(4) -0.028(3) 0.046(3) -0.006(3)
C24 0.060(2) 0.088(3) 0.128(4) -0.014(3) 0.039(3) 0.007(3)
C25 0.053(2) 0.0521(19) 0.056(2) 0.0014(16) 0.0274(17) -0.0011(17)
C26 0.051(2) 0.088(3) 0.075(3) -0.008(2) 0.017(2) -0.001(2)
C27 0.074(3) 0.066(3) 0.088(3) -0.008(2) 0.047(2) -0.003(2)
C28 0.0402(16) 0.0322(15) 0.0376(15) 0.0006(12) 0.0124(13) -0.0064(12)
C29 0.0414(16) 0.0341(15) 0.0352(15) -0.0020(12) 0.0097(13) -0.0052(13)
C30 0.053(2) 0.0478(19) 0.057(2) -0.0015(17) 0.0084(17) 0.0072(16)
C31 0.0503(19) 0.0432(17) 0.0438(18) 0.0005(14) 0.0177(16) -0.0019(15)
C32 0.097(3) 0.084(3) 0.049(2) -0.017(2) 0.025(2) 0.018(3)
C33 0.118(4) 0.092(4) 0.066(3) 0.003(2) 0.046(3) 0.039(3)

loop_
_atom_type_symbol
_atom_type_description
_atom_type_scat_dispersion_real
_atom_type_scat_dispersion_imag
_atom_type_scat_source
C C 0.0033 0.0016 'International Tables Vol C Tables 4.2.6.8 and 6.1.1.4'
H H 0.0000 0.0000 'International Tables Vol C Tables 4.2.6.8 and 6.1.1.4'
B B 0.0013 0.0007 'International Tables Vol C Tables 4.2.6.8 and 6.1.1.4'
N N 0.0061 0.0033 'International Tables Vol C Tables 4.2.6.8 and 6.1.1.4'
O O 0.0106 0.0060 'International Tables Vol C Tables 4.2.6.8 and 6.1.1.4'

loop_
_geom_angle_atom_site_label_1
_geom_angle_atom_site_label_2
_geom_angle_atom_site_label_3
_geom_angle
N3 B C1 110.4(3)
N3 B H1B 110(2)
C1 B H1B 108.2(19)
N3 B H2B 113(2)
C1 B H2B 109(2)
H1B B H2B 106(3)
C1 N1 C2 110.1(3)
C1 N1 C4 126.8(3)
C2 N1 C4 122.9(3)
C31 O1 C32 115.9(3)
N2 C1 N1 105.1(3)
N2 C1 B 128.4(3)
N1 C1 B 126.3(3)
C1 N2 C3 110.6(3)
C1 N2 C16 125.1(2)
C3 N2 C16 123.3(3)
C3 C2 N1 106.9(3)
C3 C2 H2 127(2)
N1 C2 H2 126(2)
C28 N3 N4 109.5(2)
C28 N3 B 130.8(3)
N4 N3 B 119.6(3)
C2 C3 N2 107.3(3)
C2 C3 H3 130(2)
N2 C3 H3 123(2)
N5 N4 N3 108.8(2)
C5 C4 C9 122.9(3)
C5 C4 N1 119.2(3)
C9 C4 N1 117.8(3)
N4 N5 C29 107.9(3)
C4 C5 C6 116.9(3)
C4 C5 C10 123.2(3)
C6 C5 C10 119.9(3)
C7 C6 C5 122.2(4)
C7 C6 H6A 118.9
C5 C6 H6A 118.9
C6 C7 C8 119.4(4)
C6 C7 H7A 120.3
C8 C7 H7A 120.3
C7 C8 C9 122.1(4)
C7 C8 H8A 119.0
C9 C8 H8A 119.0
C8 C9 C4 116.5(3)
C8 C9 C13 121.0(4)
C4 C9 C13 122.5(3)
C5 C10 C12 112.5(4)
C5 C10 C11 109.0(4)
C12 C10 C11 111.6(4)
C5 C10 H10A 107.9
C12 C10 H10A 107.9
C11 C10 H10A 107.9
C10 C11 H11A 109.5
C10 C11 H11B 109.5
H11A C11 H11B 109.5
C10 C11 H11C 109.5
H11A C11 H11C 109.5
H11B C11 H11C 109.5
C10 C12 H12A 109.5
C10 C12 H12B 109.5
H12A C12 H12B 109.5
C10 C12 H12C 109.5
H12A C12 H12C 109.5
H12B C12 H12C 109.5
C9 C13 C14 110.8(4)
C9 C13 C15 113.6(5)
C14 C13 C15 110.8(4)
C9 C13 H13A 107.1
C14 C13 H13A 107.1
C15 C13 H13A 107.1
C13 C14 H14A 109.5
C13 C14 H14B 109.5
H14A C14 H14B 109.5
C13 C14 H14C 109.5
H14A C14 H14C 109.5
H14B C14 H14C 109.5
C13 C15 H15A 109.5
C13 C15 H15B 109.5
H15A C15 H15B 109.5
C13 C15 H15C 109.5
H15A C15 H15C 109.5
H15B C15 H15C 109.5
C21 C16 C17 123.3(3)
C21 C16 N2 119.7(3)
C17 C16 N2 117.0(3)
C18 C17 C16 116.8(3)
C18 C17 C22 120.3(3)
C16 C17 C22 122.8(3)
C19 C18 C17 121.7(3)
C19 C18 H18A 119.2
C17 C18 H18A 119.2
C20 C19 C18 119.6(3)
C20 C19 H19A 120.2
C18 C19 H19A 120.2
C19 C20 C21 122.3(3)
C19 C20 H20A 118.8
C21 C20 H20A 118.8
C20 C21 C16 116.2(3)
C20 C21 C25 121.9(3)
C16 C21 C25 121.8(3)
C24 C22 C17 113.0(3)
C24 C22 C23 109.4(4)
C17 C22 C23 111.9(3)
C24 C22 H22A 107.4
C17 C22 H22A 107.4
C23 C22 H22A 107.4
C22 C23 H23A 109.5
C22 C23 H23B 109.5
H23A C23 H23B 109.5
C22 C23 H23C 109.5
H23A C23 H23C 109.5
H23B C23 H23C 109.5
C22 C24 H24A 109.5
C22 C24 H24B 109.5
H24A C24 H24B 109.5
C22 C24 H24C 109.5
H24A C24 H24C 109.5
H24B C24 H24C 109.5
C21 C25 C27 114.2(3)
C21 C25 C26 109.3(3)
C27 C25 C26 108.3(3)
C21 C25 H25A 108.3
C27 C25 H25A 108.3
C26 C25 H25A 108.3
C25 C26 H26A 109.5
C25 C26 H26B 109.5
H26A C26 H26B 109.5
C25 C26 H26C 109.5
H26A C26 H26C 109.5
H26B C26 H26C 109.5
C25 C27 H27A 109.5
C25 C27 H27B 109.5
H27A C27 H27B 109.5
C25 C27 H27C 109.5
H27A C27 H27C 109.5
H27B C27 H27C 109.5
N3 C28 C29 104.8(3)
N3 C28 C30 124.6(3)
C29 C28 C30 130.7(3)
N5 C29 C28 109.0(3)
N5 C29 C31 123.1(3)
C28 C29 C31 127.9(3)
C28 C30 H30A 109.5
C28 C30 H30B 109.5
H30A C30 H30B 109.5
C28 C30 H30C 109.5
H30A C30 H30C 109.5
H30B C30 H30C 109.5
O2 C31 O1 122.3(3)
O2 C31 C29 124.8(3)
O1 C31 C29 112.8(3)
O1 C32 C33 108.3(4)
O1 C32 H32A 110.0
C33 C32 H32A 110.0
O1 C32 H32B 110.0
C33 C32 H32B 110.0
H32A C32 H32B 108.4
C32 C33 H33A 109.5
C32 C33 H33B 109.5
H33A C33 H33B 109.5
C32 C33 H33C 109.5
H33A C33 H33C 109.5
H33B C33 H33C 109.5

loop_
_geom_bond_atom_site_label_1
_geom_bond_atom_site_label_2
_geom_bond_distance
B N3 1.563(4)
B C1 1.616(5)
B H1B 1.18(4)
B H2B 1.07(4)
N1 C1 1.362(4)
N1 C2 1.387(4)
N1 C4 1.447(4)
O1 C31 1.344(4)
O1 C32 1.451(4)
C1 N2 1.341(4)
N2 C3 1.386(4)
N2 C16 1.459(4)
O2 C31 1.205(4)
C2 C3 1.330(5)
C2 H2 0.97(4)
N3 C28 1.356(4)
N3 N4 1.358(4)
C3 H3 0.89(3)
N4 N5 1.309(4)
C4 C5 1.380(5)
C4 C9 1.405(5)
N5 C29 1.365(4)
C5 C6 1.398(5)
C5 C10 1.520(5)
C6 C7 1.353(6)
C6 H6A 0.9400
C7 C8 1.377(6)
C7 H7A 0.9400
C8 C9 1.384(5)
C8 H8A 0.9400
C9 C13 1.489(6)
C10 C12 1.517(7)
C10 C11 1.535(6)
C10 H10A 0.9900
C11 H11A 0.9700
C11 H11B 0.9700
C11 H11C 0.9700
C12 H12A 0.9700
C12 H12B 0.9700
C12 H12C 0.9700
C13 C14 1.509(8)
C13 C15 1.532(8)
C13 H13A 0.9900
C14 H14A 0.9700
C14 H14B 0.9700
C14 H14C 0.9700
C15 H15A 0.9700
C15 H15B 0.9700
C15 H15C 0.9700
C16 C21 1.400(4)
C16 C17 1.402(4)
C17 C18 1.388(5)
C17 C22 1.520(5)
C18 C19 1.381(5)
C18 H18A 0.9400
C19 C20 1.370(5)
C19 H19A 0.9400
C20 C21 1.393(5)
C20 H20A 0.9400
C21 C25 1.517(5)
C22 C24 1.518(6)
C22 C23 1.523(6)
C22 H22A 0.9900
C23 H23A 0.9700
C23 H23B 0.9700
C23 H23C 0.9700
C24 H24A 0.9700
C24 H24B 0.9700
C24 H24C 0.9700
C25 C27 1.529(5)
C25 C26 1.537(6)
C25 H25A 0.9900
C26 H26A 0.9700
C26 H26B 0.9700
C26 H26C 0.9700
C27 H27A 0.9700
C27 H27B 0.9700
C27 H27C 0.9700
C28 C29 1.379(4)
C28 C30 1.483(4)
C29 C31 1.465(4)
C30 H30A 0.9700
C30 H30B 0.9700
C30 H30C 0.9700
C32 C33 1.474(7)
C32 H32A 0.9800
C32 H32B 0.9800
C33 H33A 0.9700
C33 H33B 0.9700
C33 H33C 0.9700

loop_
_cod_related_entry_id
_cod_related_entry_database
_cod_related_entry_code
1 ChemSpider 30651888
